data_7228351
loop_
_publ_author_name
'Kang, Xi'
'Li, Xiaowu'
'Yu, Haizhu'
'Lv, Ying'
'Sun, Guodong'
'Li, Yangfeng'
'Wang, Shuxin'
'Zhu, Manzhou'

_publ_section_title
;
 Modulating photo-luminescence of Au2Cu6 nanoclusters via
 ligand-engineering
;
_journal_issue 46
_journal_name_full 'RSC Adv.'
_journal_page_first 28606
_journal_paper_doi 10.1039/C7RA04743F
_journal_volume 7
_journal_year 2017
_chemical_formula_moiety 'C96 H114 Au2 Cu6 F6 P2 S6, 2(C H2 Cl2)'
_chemical_formula_sum 'C98 H118 Au2 Cl12 Cu6 F6 P S'
_chemical_formula_weight 2673.52
_space_group_crystal_system triclinic
_space_group_IT_number 2
_space_group_name_Hall '-P 1'
_space_group_name_H-M_alt 'P -1'
_symmetry_space_group_name_Hall '-P 1'
_symmetry_space_group_name_H-M 'P -1'
_atom_sites_solution_hydrogens geom
_atom_sites_solution_primary dual
_audit_creation_date 2017-03-06
_audit_creation_method
;
Olex2 1.2
(compiled 2017.03.02 svn.r3394 for OlexSys, GUI svn.r5324)
;
_audit_update_record
;
2017-03-21 deposited with the CCDC.
2017-05-31 downloaded from the CCDC.
;
_cell_angle_alpha 111.329(2)
_cell_angle_beta 98.629(2)
_cell_angle_gamma 114.913(2)
_cell_formula_units_Z 1
_cell_length_a 13.5650(5)
_cell_length_b 15.6970(6)
_cell_length_c 15.8108(6)
_cell_measurement_reflns_used 9585
_cell_measurement_temperature 173(2)
_cell_measurement_theta_max 72.65
_cell_measurement_theta_min 5.06
_cell_volume 2654.6(2)
_computing_cell_refinement 'SAINT v8.37A (Bruker, 2015)'
_computing_data_reduction 'SAINT v8.37A (Bruker, 2015)'
_computing_molecular_graphics 'Olex2 (Dolomanov et al., 2009)'
_computing_publication_material 'Olex2 (Dolomanov et al., 2009)'
_computing_structure_refinement 'ShelXL (Sheldrick, 2015)'
_computing_structure_solution 'ShelXT (Sheldrick, 2015)'
_diffrn_ambient_temperature 173.0
_diffrn_measured_fraction_theta_full 0.701
_diffrn_measured_fraction_theta_max 0.817
_diffrn_measurement_device_type 'Bruker APEX-II CCD'
_diffrn_measurement_method '\f and \w scans'
_diffrn_radiation_type CuK\a
_diffrn_radiation_wavelength 1.54178
_diffrn_reflns_av_R_equivalents 0.0388
_diffrn_reflns_av_unetI/netI 0.0610
_diffrn_reflns_Laue_measured_fraction_full 0.701
_diffrn_reflns_Laue_measured_fraction_max 0.817
_diffrn_reflns_limit_h_max 15
_diffrn_reflns_limit_h_min -16
_diffrn_reflns_limit_k_max 18
_diffrn_reflns_limit_k_min -18
_diffrn_reflns_limit_l_max 16
_diffrn_reflns_limit_l_min -17
_diffrn_reflns_number 11016
_diffrn_reflns_point_group_measured_fraction_full 0.701
_diffrn_reflns_point_group_measured_fraction_max 0.817
_diffrn_reflns_theta_full 27.500
_diffrn_reflns_theta_max 66.595
_diffrn_reflns_theta_min 9.670
_diffrn_standards_number 0
_exptl_absorpt_coefficient_mu 9.878
_exptl_absorpt_correction_T_max 0.7536
_exptl_absorpt_correction_T_min 0.4311
_exptl_absorpt_correction_type multi-scan
_exptl_absorpt_process_details
;
SADABS-2016/2 (Bruker,2016/2) was used for absorption correction.
wR2(int) was 0.1061 before and 0.0626 after correction.
The Ratio of minimum to maximum transmission is 0.5721.
The \l/2 correction factor is Not present.
;
_exptl_crystal_density_diffrn 1.672
_exptl_crystal_description cube
_exptl_crystal_F_000 1327
_exptl_crystal_size_max 0.03
_exptl_crystal_size_mid 0.02
_exptl_crystal_size_min 0.01
_refine_diff_density_max 5.434
_refine_diff_density_min -1.535
_refine_diff_density_rms 0.224
_refine_ls_extinction_coef 0.00027(14)
_refine_ls_extinction_expression Fc^*^=kFc[1+0.001xFc^2^\l^3^/sin(2\q)]^-1/4^
_refine_ls_extinction_method 'SHELXL-2016/4 (Sheldrick 2016)'
_refine_ls_goodness_of_fit_ref 1.057
_refine_ls_hydrogen_treatment constr
_refine_ls_matrix_type full
_refine_ls_number_parameters 560
_refine_ls_number_reflns 7655
_refine_ls_number_restraints 1194
_refine_ls_restrained_S_all 0.994
_refine_ls_R_factor_all 0.0800
_refine_ls_R_factor_gt 0.0670
_refine_ls_shift/su_max 0.001
_refine_ls_shift/su_mean 0.000
_refine_ls_structure_factor_coef Fsqd
_refine_ls_weighting_details 'w=1/[\s^2^(Fo^2^)+(0.1102P)^2^+34.4858P] where P=(Fo^2^+2Fc^2^)/3'
_refine_ls_weighting_scheme calc
_refine_ls_wR_factor_gt 0.1805
_refine_ls_wR_factor_ref 0.1928
_reflns_Friedel_coverage 0.000
_reflns_number_gt 6460
_reflns_number_total 7655
_reflns_threshold_expression 'I > 2\s(I)'
_cod_data_source_file c7ra04743f2.cif
_cod_data_source_block wsx4_0m_a
_cod_original_cell_volume 2654.64(18)
_cod_database_code 7228351
_shelx_shelxl_version_number 2016/4
_shelx_space_group_comment
;
The symmetry employed for this shelxl refinement is uniquely defined
by the following loop, which should always be used as a source of
symmetry information in preference to the above space-group names.
They are only intended as comments.
;
_olex2_refinement_description
;
1. Fixed Uiso
 At 1.2 times of:
  All C(H) groups, All C(H,H) groups
2. Uiso/Uaniso restraints and constraints
C011 \\sim C00V \\sim C01O \\sim C01V \\sim C01U \\sim C01C: within 2A with
sigma of 0.04 and sigma for terminal atoms of 0.08
C00D \\sim C00G \\sim C00I \\sim C00J \\sim C00K \\sim C00L \\sim C00M \\sim
C00N \\sim C00O \\sim C00P \\sim C00Q \\sim C00R \\sim C00S \\sim C00T \\sim
C00U \\sim C00V \\sim C00W \\sim C00X \\sim C00Y \\sim C00Z \\sim C010 \\sim
C011 \\sim C012 \\sim C014 \\sim C015 \\sim C016 \\sim C017 \\sim C018 \\sim
C019 \\sim C01A \\sim C01B \\sim C01C \\sim C01D \\sim C01E \\sim C01F \\sim
C01G \\sim C01H \\sim C01I \\sim C01J \\sim C01K \\sim C01L \\sim C01M \\sim
C01N \\sim C01O \\sim C01P \\sim C01Q \\sim C01R \\sim C01U \\sim C01V: within
3.8A with sigma of 0.01 and sigma for terminal atoms of 0.02
3.a Ternary CH refined with riding coordinates:
 C00L(H00L), C00O(H00O), C012(H012), C015(H015), C017(H017), C01A(H01I),
 C01D(H01M), C01E(H01N), C01G(H01Q)
3.b Secondary CH2 refined with riding coordinates:
 C00D(H00A,H00B), C00J(H00C,H00D), C00N(H00E,H00F), C00Q(H00H,H00I), C00R(H00J,
 H00K), C00S(H00N,H00P), C00Y(H00Q,H00R), C014(H01A,H01B), C016(H01C,H01D),
 C018(H01E,H01F), C019(H01G,H01H), C01B(H01J,H01K), C01F(H01O,H01P), C01H(H01R,
 H01S), C01J(H01U,H01V), C01K(H01W,H01X), C01M(H01Y,H), C01N(H01Z,HA),
 C01R(H2AA,HB)
3.c Aromatic/amide H refined with riding coordinates:
 C00G(H00G), C00M(H00M), C00T(H00T), C00U(H00U), C00V(H00V), C00W(H00W),
 C00Z(H00Z), C01C(H01L), C01I(H01T), C01O(H01), C01P(H0AA), C01U(H1AA)
;
_olex2_submission_special_instructions 'No special instructions were received'

loop_
_space_group_symop_operation_xyz
'x, y, z'
'-x, -y, -z'

loop_
_atom_site_label
_atom_site_type_symbol
_atom_site_fract_x
_atom_site_fract_y
_atom_site_fract_z
_atom_site_U_iso_or_equiv
_atom_site_adp_type
_atom_site_occupancy
_atom_site_site_symmetry_order
_atom_site_calc_flag
_atom_site_refinement_flags_posn
_atom_site_refinement_flags_adp
Au01 Au 0.60579(4) 0.55959(3) 0.50975(3) 0.0170(2) Uani 1 1 d . .
Cu02 Cu 0.49282(14) 0.33477(12) 0.37298(11) 0.0223(4) Uani 1 1 d . .
Cu03 Cu 0.57488(15) 0.39331(12) 0.55857(11) 0.0243(4) Uani 1 1 d . .
Cu04 Cu 0.58688(15) 0.56416(12) 0.68915(12) 0.0258(4) Uani 1 1 d . .
P05 P 0.7996(2) 0.66626(19) 0.53042(19) 0.0192(5) Uani 1 1 d . .
S06 S 0.6573(2) 0.35831(19) 0.4526(2) 0.0245(6) Uani 1 1 d . .
S07 S 0.3309(2) 0.2624(2) 0.25304(19) 0.0258(6) Uani 1 1 d . .
S08 S 0.5219(2) 0.4084(2) 0.6847(2) 0.0264(6) Uani 1 1 d . .
Cl09 Cl 0.7080(3) 0.8263(3) 0.2915(3) 0.0526(9) Uani 1 1 d . .
Cl0A Cl 0.7709(7) 0.6878(5) 0.1676(4) 0.107(2) Uani 1 1 d . .
F00B F 0.9031(7) 0.5248(7) 0.1709(5) 0.049(2) Uani 1 1 d . .
F00C F 1.1435(9) 0.6869(8) 0.8304(6) 0.067(3) Uani 1 1 d . .
C00D C 0.6191(11) 0.3030(10) 0.7357(9) 0.033(2) Uani 1 1 d . U
H00A H 0.539927 0.250805 0.727431 0.039 Uiso 1 1 calc R .
H00B H 0.628615 0.280409 0.671848 0.039 Uiso 1 1 calc R .
C00G C 0.7491(11) 0.5299(10) 0.3369(9) 0.033(2) Uani 1 1 d . U
H00G H 0.674768 0.488267 0.338013 0.039 Uiso 1 1 calc R .
F00H F 0.9245(11) 1.1081(7) 0.6233(11) 0.103(5) Uani 1 1 d . .
C00I C 0.3522(11) 0.2091(10) 0.1361(8) 0.033(2) Uani 1 1 d . U
C00J C 0.7392(11) 0.2336(9) 0.4814(9) 0.0303(19) Uani 1 1 d . U
H00C H 0.733320 0.255899 0.546662 0.036 Uiso 1 1 calc R .
H00D H 0.814756 0.288799 0.486776 0.036 Uiso 1 1 calc R .
C00K C 0.6358(11) 0.4173(9) 0.7747(9) 0.0288(19) Uani 1 1 d . U
C00L C 0.7329(11) 0.1248(9) 0.4443(9) 0.032(2) Uani 1 1 d . U
H00L H 0.797193 0.130180 0.490370 0.039 Uiso 1 1 calc R .
C00M C 0.9417(12) 0.6802(10) 0.4189(10) 0.037(2) Uani 1 1 d . U
H00M H 1.000094 0.744041 0.475805 0.044 Uiso 1 1 calc R .
C00N C 0.2658(12) 0.2075(10) 0.0596(8) 0.034(2) Uani 1 1 d . U
H00E H 0.185305 0.163306 0.055076 0.041 Uiso 1 1 calc R .
H00F H 0.282050 0.280934 0.079188 0.041 Uiso 1 1 calc R .
C00O C 0.6401(11) 0.0821(9) 0.2726(9) 0.034(2) Uani 1 1 d . U
H00O H 0.646314 0.060470 0.206761 0.041 Uiso 1 1 calc R .
C00P C 0.8328(10) 0.6215(9) 0.4206(9) 0.0276(17) Uani 1 1 d . U
C00Q C 0.5229(11) 0.1405(9) 0.4022(9) 0.031(2) Uani 1 1 d . U
H00H H 0.458728 0.134727 0.356727 0.037 Uiso 1 1 calc R .
H00I H 0.514848 0.162021 0.466713 0.037 Uiso 1 1 calc R .
C00R C 0.4784(11) 0.2794(10) 0.1435(8) 0.034(2) Uani 1 1 d . U
H00J H 0.495570 0.352731 0.160729 0.041 Uiso 1 1 calc R .
H00K H 0.535057 0.283430 0.194467 0.041 Uiso 1 1 calc R .
C00S C 0.7582(11) 0.4983(11) 0.7890(10) 0.036(2) Uani 1 1 d . U
H00N H 0.768044 0.570140 0.813928 0.043 Uiso 1 1 calc R .
H00P H 0.769700 0.479092 0.725845 0.043 Uiso 1 1 calc R .
C00T C 0.9660(11) 0.6471(10) 0.3359(9) 0.036(2) Uani 1 1 d . U
H00T H 1.041262 0.686171 0.335030 0.043 Uiso 1 1 calc R .
C00U C 0.9554(12) 0.6097(10) 0.5962(10) 0.039(2) Uani 1 1 d . U
H00U H 0.935050 0.564008 0.529295 0.046 Uiso 1 1 calc R .
C00V C 0.7559(13) 0.8253(10) 0.5386(11) 0.045(3) Uani 1 1 d . U
H00V H 0.677291 0.768063 0.505303 0.054 Uiso 1 1 calc R .
C00W C 0.9369(12) 0.7383(11) 0.7197(10) 0.042(2) Uani 1 1 d . U
H00W H 0.902986 0.780795 0.738681 0.050 Uiso 1 1 calc R .
C00X C 0.6386(10) 0.2235(8) 0.4100(8) 0.0235(17) Uani 1 1 d . U
C00Y C 0.6191(11) 0.4499(10) 0.8724(9) 0.034(2) Uani 1 1 d . U
H00Q H 0.626798 0.520898 0.896476 0.041 Uiso 1 1 calc R .
H00R H 0.540038 0.397683 0.864406 0.041 Uiso 1 1 calc R .
C00Z C 0.7699(11) 0.4970(10) 0.2522(9) 0.034(2) Uani 1 1 d . U
H00Z H 0.710705 0.435349 0.194125 0.041 Uiso 1 1 calc R .
C010 C 0.9067(11) 0.6729(9) 0.6219(9) 0.0315(19) Uani 1 1 d . U
C011 C 0.8412(11) 0.8043(9) 0.5644(10) 0.035(2) Uani 1 1 d . U
C012 C 0.5151(11) 0.0318(9) 0.3651(9) 0.033(2) Uani 1 1 d . U
H012 H 0.439116 -0.022829 0.361169 0.039 Uiso 1 1 calc R .
C014 C 0.5241(12) -0.0021(10) 0.2649(10) 0.037(2) Uani 1 1 d . U
H01A H 0.459281 -0.009336 0.218888 0.045 Uiso 1 1 calc R .
H01B H 0.518962 -0.072134 0.240452 0.045 Uiso 1 1 calc R .
C015 C 0.4871(13) 0.2272(11) 0.0434(9) 0.042(2) Uani 1 1 d . U
H015 H 0.567896 0.270814 0.046579 0.050 Uiso 1 1 calc R .
C016 C 0.6934(12) 0.3420(11) 0.9096(10) 0.039(2) Uani 1 1 d . U
H01C H 0.613977 0.290360 0.901305 0.047 Uiso 1 1 calc R .
H01D H 0.750139 0.343099 0.958019 0.047 Uiso 1 1 calc R .
C017 C 0.3343(13) 0.0490(11) 0.0065(9) 0.044(2) Uani 1 1 d . U
H017 H 0.314138 -0.026234 -0.013410 0.052 Uiso 1 1 calc R .
C018 C 0.6459(11) 0.1888(9) 0.3089(9) 0.0284(19) Uani 1 1 d . U
H01E H 0.580545 0.181783 0.263597 0.034 Uiso 1 1 calc R .
H01F H 0.719739 0.243272 0.311304 0.034 Uiso 1 1 calc R .
C019 C 0.3247(12) 0.0973(10) 0.1078(9) 0.038(2) Uani 1 1 d . U
H01G H 0.244985 0.053476 0.104877 0.046 Uiso 1 1 calc R .
H01H H 0.380119 0.097758 0.156757 0.046 Uiso 1 1 calc R .
C01A C 0.7099(12) 0.4538(11) 0.9455(10) 0.039(2) Uani 1 1 d . U
H01I H 0.698346 0.475968 1.009233 0.047 Uiso 1 1 calc R .
C01B C 0.4606(13) 0.1152(12) 0.0163(10) 0.048(3) Uani 1 1 d . U
H01J H 0.513870 0.116031 0.067205 0.058 Uiso 1 1 calc R .
H01K H 0.471001 0.083879 -0.046029 0.058 Uiso 1 1 calc R .
C01C C 0.9565(13) 0.8897(11) 0.6188(12) 0.050(2) Uani 1 1 d . U
H01L H 1.014644 0.877411 0.643615 0.060 Uiso 1 1 calc R .
C01D C 0.8491(12) 0.5000(11) 0.8614(9) 0.038(2) Uani 1 1 d . U
H01M H 0.929601 0.552901 0.871041 0.045 Uiso 1 1 calc R .
C01E C 0.7122(11) 0.3075(10) 0.8109(9) 0.035(2) Uani 1 1 d . U
H01N H 0.703377 0.235421 0.787464 0.042 Uiso 1 1 calc R .
C01F C 0.7434(12) 0.0939(10) 0.3436(9) 0.036(2) Uani 1 1 d . U
H01O H 0.742184 0.025603 0.318814 0.043 Uiso 1 1 calc R .
H01P H 0.818080 0.149627 0.348293 0.043 Uiso 1 1 calc R .
C01G C 0.2775(12) 0.1612(12) -0.0395(9) 0.044(2) Uani 1 1 d . U
H01Q H 0.221740 0.160182 -0.089543 0.053 Uiso 1 1 calc R .
C01H C 0.2513(13) 0.0490(12) -0.0675(10) 0.049(3) Uani 1 1 d . U
H01R H 0.170559 0.004373 -0.072913 0.059 Uiso 1 1 calc R .
H01S H 0.257557 0.017670 -0.131833 0.059 Uiso 1 1 calc R .
C01I C 1.0335(12) 0.6119(10) 0.6662(10) 0.040(2) Uani 1 1 d . U
H01T H 1.066074 0.568012 0.648592 0.049 Uiso 1 1 calc R .
C01J C 0.4004(13) 0.2249(12) -0.0341(9) 0.046(2) Uani 1 1 d . U
H01U H 0.420178 0.298794 -0.017329 0.056 Uiso 1 1 calc R .
H01V H 0.406305 0.192453 -0.098329 0.056 Uiso 1 1 calc R .
C01K C 0.6151(11) 0.0426(10) 0.4359(10) 0.036(2) Uani 1 1 d . U
H01W H 0.608237 0.064126 0.500842 0.043 Uiso 1 1 calc R .
H01X H 0.609552 -0.027477 0.413311 0.043 Uiso 1 1 calc R .
C01L C 0.8793(11) 0.5565(10) 0.2545(9) 0.031(2) Uani 1 1 d . U
C01M C 0.8271(12) 0.5312(11) 0.9592(10) 0.043(2) Uani 1 1 d . U
H01Y H 0.884998 0.533996 1.008103 0.052 Uiso 1 1 calc R .
H H 0.836929 0.603089 0.983980 0.052 Uiso 1 1 calc R .
C01N C 0.8330(12) 0.3879(11) 0.8264(10) 0.040(2) Uani 1 1 d . U
H01Z H 0.847563 0.366046 0.764661 0.048 Uiso 1 1 calc R .
HA H 0.890341 0.390315 0.875317 0.048 Uiso 1 1 calc R .
C01O C 0.7809(13) 0.9250(10) 0.5592(11) 0.048(3) Uani 1 1 d . U
H01 H 0.720156 0.938308 0.544018 0.058 Uiso 1 1 calc R .
C01P C 1.0169(13) 0.7429(12) 0.7912(11) 0.047(3) Uani 1 1 d . U
H0AA H 1.038605 0.789076 0.858178 0.056 Uiso 1 1 calc R .
C01Q C 1.0617(13) 0.6811(11) 0.7628(10) 0.043(3) Uani 1 1 d . U
C01R C 0.7415(13) 0.7264(11) 0.2733(10) 0.043(3) Uani 1 1 d . U
H2AA H 0.810139 0.753115 0.329369 0.051 Uiso 1 1 calc R .
HB H 0.675165 0.663707 0.269779 0.051 Uiso 1 1 calc R .
C01U C 0.9854(15) 0.9920(12) 0.6361(14) 0.064(3) Uani 1 1 d . U
H1AA H 1.063375 1.050474 0.669483 0.076 Uiso 1 1 calc R .
C01V C 0.8924(14) 1.0053(11) 0.6014(12) 0.051(3) Uani 1 1 d . U

loop_
_atom_site_aniso_label
_atom_site_aniso_U_11
_atom_site_aniso_U_22
_atom_site_aniso_U_33
_atom_site_aniso_U_23
_atom_site_aniso_U_13
_atom_site_aniso_U_12
Au01 0.0182(3) 0.0169(3) 0.0146(3) 0.00412(18) 0.00688(17) 0.0105(2)
Cu02 0.0289(9) 0.0262(8) 0.0156(8) 0.0079(6) 0.0080(7) 0.0190(7)
Cu03 0.0330(10) 0.0227(8) 0.0128(8) 0.0027(6) 0.0066(7) 0.0162(7)
Cu04 0.0334(10) 0.0263(8) 0.0241(9) 0.0083(7) 0.0134(7) 0.0226(7)
P05 0.0200(14) 0.0190(12) 0.0184(13) 0.0073(10) 0.0073(11) 0.0111(11)
S06 0.0265(15) 0.0194(12) 0.0254(14) 0.0048(10) 0.0083(11) 0.0153(11)
S07 0.0297(15) 0.0291(13) 0.0156(13) 0.0063(11) 0.0088(11) 0.0161(12)
S08 0.0284(15) 0.0317(14) 0.0203(14) 0.0121(11) 0.0064(11) 0.0175(12)
Cl09 0.052(2) 0.055(2) 0.066(2) 0.0342(18) 0.0228(18) 0.0353(18)
Cl0A 0.198(7) 0.133(5) 0.085(4) 0.068(4) 0.081(4) 0.139(5)
F00B 0.047(5) 0.076(5) 0.032(4) 0.028(4) 0.025(4) 0.034(4)
F00C 0.072(7) 0.087(7) 0.041(5) 0.028(5) -0.003(4) 0.050(6)
C00D 0.033(4) 0.045(3) 0.029(3) 0.021(3) 0.011(3) 0.023(3)
C00G 0.029(4) 0.040(3) 0.030(4) 0.016(3) 0.011(3) 0.019(3)
F00H 0.086(9) 0.030(5) 0.159(12) 0.045(6) 0.003(8) 0.015(5)
C00I 0.038(4) 0.043(3) 0.015(3) 0.006(3) 0.007(3) 0.026(3)
C00J 0.033(3) 0.027(3) 0.031(3) 0.008(3) 0.010(3) 0.022(3)
C00K 0.030(3) 0.041(3) 0.028(3) 0.022(3) 0.012(3) 0.024(3)
C00L 0.035(4) 0.029(3) 0.034(3) 0.013(3) 0.007(3) 0.021(3)
C00M 0.029(3) 0.040(3) 0.036(3) 0.016(3) 0.016(3) 0.015(3)
C00N 0.039(4) 0.045(3) 0.018(3) 0.008(3) 0.005(3) 0.029(3)
C00O 0.037(4) 0.030(3) 0.031(3) 0.008(3) 0.010(3) 0.021(3)
C00P 0.029(3) 0.032(3) 0.033(3) 0.019(2) 0.014(3) 0.021(2)
C00Q 0.032(3) 0.028(3) 0.031(3) 0.009(3) 0.011(3) 0.019(3)
C00R 0.038(3) 0.044(3) 0.017(3) 0.009(3) 0.010(3) 0.023(3)
C00S 0.032(4) 0.047(3) 0.031(3) 0.023(3) 0.009(3) 0.019(3)
C00T 0.027(4) 0.044(4) 0.032(4) 0.015(3) 0.015(3) 0.016(3)
C00U 0.037(4) 0.037(3) 0.036(4) 0.013(3) 0.010(3) 0.019(3)
C00V 0.041(4) 0.032(4) 0.051(4) 0.016(3) 0.005(4) 0.016(3)
C00W 0.038(4) 0.044(4) 0.037(4) 0.010(3) 0.010(3) 0.023(3)
C00X 0.029(3) 0.025(3) 0.026(3) 0.011(3) 0.013(3) 0.022(3)
C00Y 0.032(4) 0.045(3) 0.030(3) 0.018(3) 0.012(3) 0.023(3)
C00Z 0.029(4) 0.041(3) 0.028(3) 0.012(3) 0.016(3) 0.016(3)
C010 0.033(3) 0.034(3) 0.033(3) 0.018(3) 0.013(3) 0.019(3)
C011 0.034(3) 0.030(3) 0.044(4) 0.016(3) 0.014(3) 0.019(3)
C012 0.035(4) 0.027(3) 0.033(3) 0.010(3) 0.008(3) 0.018(3)
C014 0.038(4) 0.030(3) 0.036(3) 0.007(3) 0.007(3) 0.020(3)
C015 0.041(4) 0.051(4) 0.019(3) 0.003(3) 0.008(3) 0.025(3)
C016 0.037(4) 0.049(4) 0.033(4) 0.024(3) 0.007(3) 0.021(3)
C017 0.045(4) 0.047(4) 0.022(3) -0.001(3) 0.006(3) 0.027(3)
C018 0.034(3) 0.026(3) 0.029(3) 0.010(3) 0.011(3) 0.022(3)
C019 0.041(4) 0.044(3) 0.021(3) 0.006(3) 0.006(3) 0.025(3)
C01A 0.035(4) 0.050(4) 0.029(3) 0.021(3) 0.010(3) 0.018(3)
C01B 0.045(4) 0.053(4) 0.021(3) -0.002(3) 0.007(3) 0.024(3)
C01C 0.038(4) 0.035(3) 0.057(4) 0.011(3) 0.008(3) 0.016(3)
C01D 0.032(4) 0.049(3) 0.033(3) 0.024(3) 0.007(3) 0.020(3)
C01E 0.034(4) 0.045(3) 0.033(3) 0.024(3) 0.007(3) 0.023(3)
C01F 0.037(4) 0.029(3) 0.037(3) 0.006(3) 0.011(3) 0.021(3)
C01G 0.041(4) 0.054(4) 0.019(3) 0.003(3) 0.007(3) 0.024(3)
C01H 0.045(4) 0.053(4) 0.021(3) 0.000(3) 0.005(3) 0.021(3)
C01I 0.043(4) 0.040(4) 0.036(4) 0.017(3) 0.003(4) 0.024(3)
C01J 0.046(4) 0.055(4) 0.020(3) 0.007(3) 0.007(3) 0.023(3)
C01K 0.036(4) 0.029(3) 0.035(3) 0.010(3) 0.008(3) 0.018(3)
C01L 0.029(4) 0.041(4) 0.028(4) 0.016(3) 0.013(3) 0.021(3)
C01M 0.037(4) 0.051(4) 0.032(4) 0.020(3) 0.005(3) 0.017(3)
C01N 0.034(4) 0.052(4) 0.035(4) 0.021(3) 0.007(3) 0.023(3)
C01O 0.043(4) 0.032(4) 0.058(5) 0.017(4) 0.002(4) 0.020(3)
C01P 0.042(4) 0.048(4) 0.037(4) 0.011(4) 0.007(4) 0.021(4)
C01Q 0.040(4) 0.044(4) 0.034(4) 0.018(4) 0.003(4) 0.019(4)
C01R 0.036(4) 0.045(4) 0.042(4) 0.019(4) 0.010(4) 0.020(4)
C01U 0.045(5) 0.038(4) 0.071(5) 0.011(4) 0.003(4) 0.010(4)
C01V 0.047(5) 0.030(4) 0.062(5) 0.018(4) 0.004(4) 0.017(4)

loop_
_atom_type_symbol
_atom_type_description
_atom_type_scat_dispersion_real
_atom_type_scat_dispersion_imag
_atom_type_scat_source
C C 0.0181 0.0091 'International Tables Vol C Tables 4.2.6.8 and 6.1.1.4'
H H 0.0000 0.0000 'International Tables Vol C Tables 4.2.6.8 and 6.1.1.4'
Au Au -4.4197 7.2980 'International Tables Vol C Tables 4.2.6.8 and 6.1.1.4'
Cl Cl 0.3639 0.7018 'International Tables Vol C Tables 4.2.6.8 and 6.1.1.4'
Cu Cu -1.9646 0.5888 'International Tables Vol C Tables 4.2.6.8 and 6.1.1.4'
F F 0.0727 0.0534 'International Tables Vol C Tables 4.2.6.8 and 6.1.1.4'
P P 0.2955 0.4335 'International Tables Vol C Tables 4.2.6.8 and 6.1.1.4'
S S 0.3331 0.5567 'International Tables Vol C Tables 4.2.6.8 and 6.1.1.4'

loop_
_geom_angle_atom_site_label_1
_geom_angle_atom_site_label_2
_geom_angle_atom_site_label_3
_geom_angle
_geom_angle_site_symmetry_1
_geom_angle_site_symmetry_3
Au01 Au01 Cu02 63.50(3) 2_666 .
Au01 Au01 Cu02 63.66(3) 2_666 2_666
Au01 Au01 Cu03 61.29(3) 2_666 2_666
Au01 Au01 Cu03 66.80(4) 2_666 .
Au01 Au01 Cu04 60.52(3) 2_666 2_666
Au01 Au01 Cu04 68.01(4) 2_666 .
Cu02 Au01 Cu02 127.16(3) 2_666 .
Cu02 Au01 Cu03 100.14(4) . 2_666
Cu02 Au01 Cu03 52.83(4) 2_666 2_666
Cu02 Au01 Cu04 52.41(4) . 2_666
Cu02 Au01 Cu04 99.94(4) 2_666 2_666
Cu03 Au01 Cu02 54.20(4) . .
Cu03 Au01 Cu02 103.59(4) . 2_666
Cu03 Au01 Cu03 128.09(3) . 2_666
Cu03 Au01 Cu04 51.74(4) 2_666 2_666
Cu03 Au01 Cu04 101.96(5) . 2_666
Cu04 Au01 Cu02 104.41(4) . .
Cu04 Au01 Cu02 54.37(4) . 2_666
Cu04 Au01 Cu03 103.17(4) . 2_666
Cu04 Au01 Cu03 54.91(4) . .
Cu04 Au01 Cu04 128.53(3) . 2_666
P05 Au01 Au01 178.39(7) . 2_666
P05 Au01 Cu02 116.25(7) . .
P05 Au01 Cu02 116.56(7) . 2_666
P05 Au01 Cu03 120.21(7) . 2_666
P05 Au01 Cu03 111.70(7) . .
P05 Au01 Cu04 110.73(8) . .
P05 Au01 Cu04 120.73(7) . 2_666
Au01 Cu02 Au01 52.84(3) 2_666 .
Cu03 Cu02 Au01 65.84(5) . 2_666
Cu03 Cu02 Au01 62.39(5) . .
Cu03 Cu02 Cu04 122.21(7) . 2_666
Cu04 Cu02 Au01 66.86(5) 2_666 .
Cu04 Cu02 Au01 62.31(5) 2_666 2_666
S06 Cu02 Au01 115.82(9) . 2_666
S06 Cu02 Au01 81.22(8) . .
S06 Cu02 Cu03 52.96(9) . .
S06 Cu02 Cu04 140.37(10) . 2_666
S07 Cu02 Au01 84.82(8) . 2_666
S07 Cu02 Au01 118.29(9) . .
S07 Cu02 Cu03 142.21(10) . .
S07 Cu02 Cu04 53.27(9) . 2_666
S07 Cu02 S06 158.49(12) . .
Au01 Cu03 Au01 51.91(3) . 2_666
Cu02 Cu03 Au01 63.41(5) . .
Cu02 Cu03 Au01 61.33(5) . 2_666
Cu02 Cu03 Cu04 119.48(8) . .
Cu04 Cu03 Au01 62.47(5) . .
Cu04 Cu03 Au01 65.01(5) . 2_666
S06 Cu03 Au01 111.95(10) . 2_666
S06 Cu03 Au01 82.05(8) . .
S06 Cu03 Cu02 53.41(9) . .
S06 Cu03 Cu04 137.20(10) . .
S06 Cu03 S08 161.39(13) . .
S08 Cu03 Au01 113.61(9) . .
S08 Cu03 Au01 86.31(9) . 2_666
S08 Cu03 Cu02 141.65(11) . .
S08 Cu03 Cu04 52.96(8) . .
Au01 Cu04 Au01 51.47(3) . 2_666
Cu02 Cu04 Au01 60.74(5) 2_666 2_666
Cu02 Cu04 Au01 63.33(5) 2_666 .
Cu02 Cu04 Cu03 118.26(8) 2_666 .
Cu03 Cu04 Au01 62.62(5) . .
Cu03 Cu04 Au01 63.25(5) . 2_666
S07 Cu04 Au01 112.13(10) 2_666 2_666
S07 Cu04 Au01 85.35(9) 2_666 .
S07 Cu04 Cu02 53.04(9) 2_666 2_666
S07 Cu04 Cu03 142.80(11) 2_666 .
S08 Cu04 Au01 85.10(9) . 2_666
S08 Cu04 Au01 113.59(9) . .
S08 Cu04 Cu02 139.13(11) . 2_666
S08 Cu04 Cu03 52.78(8) . .
S08 Cu04 S07 160.36(13) . 2_666
C00P P05 Au01 113.6(4) . .
C00P P05 C010 104.0(5) . .
C00P P05 C011 104.4(6) . .
C010 P05 Au01 114.8(4) . .
C011 P05 Au01 113.0(4) . .
C011 P05 C010 106.1(6) . .
Cu03 S06 Cu02 73.63(10) . .
C00X S06 Cu02 106.6(4) . .
C00X S06 Cu03 112.8(4) . .
Cu02 S07 Cu04 73.70(10) . 2_666
C00I S07 Cu02 109.0(4) . .
C00I S07 Cu04 107.2(4) . 2_666
Cu03 S08 Cu04 74.27(10) . .
C00K S08 Cu03 105.9(4) . .
C00K S08 Cu04 108.8(4) . .
C01E C00D C00K 108.2(10) . .
C00Z C00G C00P 121.9(12) . .
C00N C00I S07 107.4(8) . .
C00N C00I C00R 109.5(11) . .
C00R C00I S07 111.8(8) . .
C019 C00I S07 108.2(9) . .
C019 C00I C00N 109.5(10) . .
C019 C00I C00R 110.4(11) . .
C00X C00J C00L 109.7(9) . .
C00D C00K S08 107.1(8) . .
C00S C00K S08 112.1(8) . .
C00S C00K C00D 110.3(10) . .
C00S C00K C00Y 108.7(10) . .
C00Y C00K S08 109.5(8) . .
C00Y C00K C00D 109.2(10) . .
C01F C00L C00J 108.0(10) . .
C01K C00L C00J 107.8(10) . .
C01K C00L C01F 109.8(10) . .
C00T C00M C00P 120.6(12) . .
C01G C00N C00I 109.6(10) . .
C014 C00O C018 109.3(10) . .
C014 C00O C01F 111.0(11) . .
C018 C00O C01F 109.5(10) . .
C00G C00P P05 120.7(9) . .
C00G C00P C00M 118.7(11) . .
C00M C00P P05 120.7(9) . .
C00X C00Q C012 109.6(10) . .
C015 C00R C00I 107.5(10) . .
C00K C00S C01D 110.1(11) . .
C01L C00T C00M 118.4(12) . .
C010 C00U C01I 121.4(13) . .
C01O C00V C011 121.8(14) . .
C010 C00W C01P 121.1(13) . .
C00J C00X S06 107.8(7) . .
C00Q C00X S06 113.6(7) . .
C00Q C00X C00J 110.1(10) . .
C00Q C00X C018 108.0(9) . .
C018 C00X S06 106.8(7) . .
C018 C00X C00J 110.5(9) . .
C01A C00Y C00K 109.7(10) . .
C01L C00Z C00G 117.4(12) . .
C00U C010 P05 121.5(10) . .
C00W C010 P05 120.1(10) . .
C00W C010 C00U 118.3(12) . .
C00V C011 P05 118.7(10) . .
C00V C011 C01C 119.1(12) . .
C01C C011 P05 122.1(11) . .
C014 C012 C00Q 109.5(10) . .
C014 C012 C01K 109.8(10) . .
C01K C012 C00Q 108.9(10) . .
C012 C014 C00O 108.6(10) . .
C01B C015 C00R 110.7(12) . .
C01B C015 C01J 110.0(11) . .
C01J C015 C00R 109.2(11) . .
C01A C016 C01E 109.0(11) . .
C01B C017 C019 108.0(10) . .
C01H C017 C019 110.1(11) . .
C01H C017 C01B 111.7(14) . .
C00O C018 C00X 109.5(10) . .
C00I C019 C017 108.7(12) . .
C00Y C01A C016 109.3(11) . .
C01M C01A C00Y 110.7(12) . .
C01M C01A C016 110.6(12) . .
C015 C01B C017 107.7(12) . .
C01U C01C C011 119.8(16) . .
C00S C01D C01M 107.3(11) . .
C00S C01D C01N 110.8(11) . .
C01N C01D C01M 107.3(11) . .
C016 C01E C00D 108.4(10) . .
C01N C01E C00D 111.1(11) . .
C01N C01E C016 108.2(11) . .
C00L C01F C00O 109.2(10) . .
C01H C01G C00N 108.5(13) . .
C01H C01G C01J 107.2(13) . .
C01J C01G C00N 111.0(11) . .
C017 C01H C01G 110.8(11) . .
C01Q C01I C00U 117.2(13) . .
C01G C01J C015 110.4(13) . .
C00L C01K C012 111.6(11) . .
C00T C01L F00B 118.3(11) . .
C00Z C01L F00B 118.7(11) . .
C00Z C01L C00T 123.0(11) . .
C01A C01M C01D 110.6(11) . .
C01E C01N C01D 111.0(11) . .
C01V C01O C00V 119.4(15) . .
C01Q C01P C00W 118.4(13) . .
F00C C01Q C01I 116.5(13) . .
C01P C01Q F00C 119.9(13) . .
C01P C01Q C01I 123.6(14) . .
Cl0A C01R Cl09 111.4(9) . .
C01C C01U C01V 116.9(14) . .
F00H C01V C01U 114.7(14) . .
C01O C01V F00H 122.7(15) . .
C01O C01V C01U 122.3(13) . .

loop_
_geom_bond_atom_site_label_1
_geom_bond_atom_site_label_2
_geom_bond_distance
_geom_bond_site_symmetry_2
Au01 Au01 2.5737(8) 2_666
Au01 Cu02 2.8942(15) .
Au01 Cu02 2.8902(15) 2_666
Au01 Cu03 2.8678(17) .
Au01 Cu03 3.0055(17) 2_666
Au01 Cu04 3.0507(18) 2_666
Au01 Cu04 2.8639(17) .
Au01 P05 2.336(3) .
Cu02 Au01 2.8902(15) 2_666
Cu02 Cu03 2.625(2) .
Cu02 Cu04 2.629(2) 2_666
Cu02 S06 2.197(3) .
Cu02 S07 2.189(3) .
Cu03 Au01 3.0054(17) 2_666
Cu03 Cu04 2.643(2) .
Cu03 S06 2.184(3) .
Cu03 S08 2.186(3) .
Cu04 Au01 3.0507(18) 2_666
Cu04 Cu02 2.629(2) 2_666
Cu04 S07 2.195(3) 2_666
Cu04 S08 2.192(3) .
P05 C00P 1.824(12) .
P05 C010 1.829(13) .
P05 C011 1.826(12) .
S06 C00X 1.859(10) .
S07 Cu04 2.195(3) 2_666
S07 C00I 1.855(12) .
S08 C00K 1.856(12) .
Cl09 C01R 1.751(15) .
Cl0A C01R 1.728(15) .
F00B C01L 1.372(14) .
F00C C01Q 1.368(17) .
C00D C00K 1.568(17) .
C00D C01E 1.557(17) .
C00G C00P 1.377(17) .
C00G C00Z 1.369(17) .
F00H C01V 1.367(16) .
C00I C00N 1.537(18) .
C00I C00R 1.554(19) .
C00I C019 1.499(19) .
C00J C00L 1.551(15) .
C00J C00X 1.544(17) .
C00K C00S 1.524(18) .
C00K C00Y 1.526(17) .
C00L C01F 1.534(18) .
C00L C01K 1.520(19) .
C00M C00P 1.383(18) .
C00M C00T 1.371(17) .
C00N C01G 1.533(16) .
C00O C014 1.521(19) .
C00O C018 1.522(15) .
C00O C01F 1.553(19) .
C00Q C00X 1.510(17) .
C00Q C012 1.539(15) .
C00R C015 1.544(16) .
C00S C01D 1.536(19) .
C00T C01L 1.367(17) .
C00U C010 1.387(18) .
C00U C01I 1.39(2) .
C00V C011 1.38(2) .
C00V C01O 1.35(2) .
C00W C010 1.382(18) .
C00W C01P 1.40(2) .
C00X C018 1.524(16) .
C00Y C01A 1.52(2) .
C00Z C01L 1.366(18) .
C011 C01C 1.405(19) .
C012 C014 1.518(18) .
C012 C01K 1.528(19) .
C015 C01B 1.51(2) .
C015 C01J 1.54(2) .
C016 C01A 1.54(2) .
C016 C01E 1.554(18) .
C017 C019 1.555(17) .
C017 C01B 1.53(2) .
C017 C01H 1.50(2) .
C01A C01M 1.46(2) .
C01C C01U 1.39(2) .
C01D C01M 1.559(19) .
C01D C01N 1.54(2) .
C01E C01N 1.500(19) .
C01G C01H 1.51(2) .
C01G C01J 1.51(2) .
C01I C01Q 1.388(19) .
C01O C01V 1.34(2) .
C01P C01Q 1.33(2) .
C01U C01V 1.43(3) .

loop_
_smtbx_masks_void_nr
_smtbx_masks_void_average_x
_smtbx_masks_void_average_y
_smtbx_masks_void_average_z
_smtbx_masks_void_volume
_smtbx_masks_void_count_electrons
1 0.000 0.000 0.000 344.1 0.0
2 0.500 0.500 0.000 23.8 0.0
